data_4002579
loop_
_publ_author_name
'Trikalitis, P.N.'
'Petkov, V.'
'Kanatzidis, M.G.'

_publ_section_title
;
 Structure of redox intercalated (N H4)0.5 V2 O5 * m(H2 O) xerogel using
 the pair distribution function technique
;
_journal_name_full 'Chemistry of Materials (1,1989-)'
_journal_page_first 3337
_journal_page_last 3342
_journal_volume 15
_journal_year 2003
_chemical_formula_sum 'H3 N0.5 O5.5 V2'
_chemical_name_systematic '(N H4)0.5 (V2 O5) (H2 O)0.5'
_space_group_IT_number 12
_symmetry_space_group_name_Hall '-C 2y'
_symmetry_space_group_name_H-M 'C 1 2/m 1'
_cell_angle_alpha 90
_cell_angle_beta 88.635
_cell_angle_gamma 90
_cell_formula_units_Z 4
_cell_length_a 11.845
_cell_length_b 3.677
_cell_length_c 9.058
_cell_volume 394.401
_citation_journal_id_ASTM CMATEX
_cod_data_source_file Trikalitis_CMATEX_2003_698.cif
_cod_data_source_block H3N0.5O5.5V2
_cod_original_cell_volume 394.4008
_cod_database_code 4002579

loop_
_symmetry_equiv_pos_as_xyz
x,y,z
-x,y,-z
-x,-y,-z
x,-y,z
x+1/2,y+1/2,z
-x+1/2,y+1/2,-z
-x+1/2,-y+1/2,-z
x+1/2,-y+1/2,z

loop_
_atom_site_label
_atom_site_type_symbol
_atom_site_fract_x
_atom_site_fract_y
_atom_site_fract_z
_atom_site_occupancy
_atom_site_U_iso_or_equiv
V1 V+4 0.93 0 0.167 1 0.0
O2 O-2 0.082 0 0.11 1 0.0
O1 O-2 0.389 0 0.146 1 0.0
O4 O-2 0.954 0 0.355 1 0.0
O6 O-2 0.61 0 0.49 0.5 0.0
N1 N-3 0.61 0 0.49 0.5 0.0
V2 V+4 0.229 0 0.174 1 0.0
O5 O-2 0.212 0 0.365 1 0.0
O3 O-2 0.758 0 0.104 1 0.0
